data_4089250
loop_
_publ_author_name
'Suzaki, Yuji'
'Kiho, Minetada'
'Osakada, Kohtaro'

_publ_section_title
;
 Fluoroalkylation of a Methylplatinum(II) Complex under Photoirradiation
;
_journal_issue 7
_journal_name_full Organometallics
_journal_page_first 1391
_journal_paper_doi 10.1021/acs.organomet.7b00098
_journal_volume 36
_journal_year 2017
_chemical_formula_sum 'C35 H26 F18 P2 Pt'
_chemical_formula_weight 1045.59
_space_group_crystal_system monoclinic
_space_group_IT_number 14
_space_group_name_Hall '-P 2yn'
_space_group_name_H-M_alt 'P 1 21/n 1'
_atom_sites_solution_hydrogens geom
_audit_creation_method SHELXL-2014/7
_cell_angle_alpha 90
_cell_angle_beta 109.4620(10)
_cell_angle_gamma 90
_cell_formula_units_Z 4
_cell_length_a 15.5231(8)
_cell_length_b 11.2614(6)
_cell_length_c 21.4757(11)
_cell_measurement_reflns_used 9956
_cell_measurement_temperature 90
_cell_measurement_theta_max 25.3635
_cell_measurement_theta_min 2.282
_cell_volume 3539.7(3)
_computing_cell_refinement 'APEX2 (Bruker AXS, 2006)'
_computing_data_collection 'APEX2 (Bruker AXS, 2006)'
_computing_data_reduction 'SAINT (Bruker AXS, 2004)'
_computing_molecular_graphics 'XSHELL (Bruker AXS,2002)'
_computing_publication_material 'XCIF (Bruker AXS, 2001)'
_computing_structure_refinement 'SHELXL-2014 (Sheldrick, 2014)'
_computing_structure_solution 'SHELXT (Sheldrick, 2014)'
_diffrn_ambient_temperature 90
_diffrn_detector_area_resol_mean 8.333
_diffrn_measured_fraction_theta_full 0.999
_diffrn_measured_fraction_theta_max 0.999
_diffrn_measurement_device_type 'Bruker APEXII CCD area detector'
_diffrn_measurement_method 'phi and omega scans'
_diffrn_radiation_monochromator 'Bruker Helios multilayer confocal mirror'
_diffrn_radiation_source 'Bruker TXS fine-focus rotating anode'
_diffrn_radiation_type MoK\a
_diffrn_radiation_wavelength 0.71073
_diffrn_reflns_av_R_equivalents 0.0132
_diffrn_reflns_av_unetI/netI 0.0146
_diffrn_reflns_Laue_measured_fraction_full 0.999
_diffrn_reflns_Laue_measured_fraction_max 0.999
_diffrn_reflns_limit_h_max 16
_diffrn_reflns_limit_h_min -17
_diffrn_reflns_limit_k_max 12
_diffrn_reflns_limit_k_min -12
_diffrn_reflns_limit_l_max 17
_diffrn_reflns_limit_l_min -24
_diffrn_reflns_number 15383
_diffrn_reflns_point_group_measured_fraction_full 0.999
_diffrn_reflns_point_group_measured_fraction_max 0.999
_diffrn_reflns_theta_full 24.106
_diffrn_reflns_theta_max 24.106
_diffrn_reflns_theta_min 1.419
_exptl_absorpt_coefficient_mu 4.177
_exptl_absorpt_correction_T_max 0.825
_exptl_absorpt_correction_T_min 0.73
_exptl_absorpt_correction_type multi-scan
_exptl_absorpt_process_details
;
SADABS Sheldrick 1996
;
_exptl_crystal_colour colorless
_exptl_crystal_density_diffrn 1.962
_exptl_crystal_description prism
_exptl_crystal_F_000 2024
_exptl_crystal_size_max 0.212
_exptl_crystal_size_mid 0.148
_exptl_crystal_size_min 0.048
_refine_diff_density_max 2.434
_refine_diff_density_min -0.798
_refine_diff_density_rms 0.100
_refine_ls_extinction_method none
_refine_ls_goodness_of_fit_ref 1.055
_refine_ls_hydrogen_treatment constr
_refine_ls_matrix_type full
_refine_ls_number_parameters 505
_refine_ls_number_reflns 5607
_refine_ls_number_restraints 672
_refine_ls_restrained_S_all 1.008
_refine_ls_R_factor_all 0.0252
_refine_ls_R_factor_gt 0.0244
_refine_ls_shift/su_max 0.002
_refine_ls_shift/su_mean 0.000
_refine_ls_structure_factor_coef Fsqd
_refine_ls_weighting_details 'w=1/[\s^2^(Fo^2^)+(0.0352P)^2^+13.2555P] where P=(Fo^2^+2Fc^2^)/3'
_refine_ls_weighting_scheme calc
_refine_ls_wR_factor_gt 0.0644
_refine_ls_wR_factor_ref 0.0649
_reflns_Friedel_coverage 0.000
_reflns_number_gt 5400
_reflns_number_total 5607
_reflns_threshold_expression 'I > 2\s(I)'
_cod_data_source_file om7b00098_si_002.cif
_cod_data_source_block Pt_n-C4F9_2_dppp
_cod_original_sg_symbol_H-M 'P 21/n'
_cod_database_code 4089250
_shelx_shelxl_version_number 2014/7
_shelx_space_group_comment
;
The symmetry employed for this shelxl refinement is uniquely defined
by the following loop, which should always be used as a source of
symmetry information in preference to the above space-group names.
They are only intended as comments.
;
_shelx_estimated_absorpt_t_min 0.471
_shelx_estimated_absorpt_t_max 0.825

loop_
_space_group_symop_operation_xyz
'x, y, z'
'-x+1/2, y+1/2, -z+1/2'
'-x, -y, -z'
'x-1/2, -y-1/2, z-1/2'

loop_
_atom_site_label
_atom_site_type_symbol
_atom_site_fract_x
_atom_site_fract_y
_atom_site_fract_z
_atom_site_U_iso_or_equiv
_atom_site_adp_type
_atom_site_occupancy
_atom_site_site_symmetry_order
_atom_site_calc_flag
_atom_site_refinement_flags_posn
_atom_site_refinement_flags_adp
Pt1 Pt 0.64392(2) 0.33439(2) 0.36973(2) 0.01094(7) Uani 1 1 d . U
F1 F 0.64316(15) 0.5114(2) 0.26651(10) 0.0186(5) Uani 1 1 d . U
P1 P 0.58179(7) 0.18760(9) 0.41883(5) 0.0123(2) Uani 1 1 d . U
C1 C 0.7016(3) 0.4634(3) 0.32428(18) 0.0138(8) Uani 1 1 d . U
C2 C 0.7438(2) 0.5740(3) 0.36584(18) 0.0132(8) Uani 1 1 d . U
P2 P 0.78668(6) 0.27359(8) 0.44031(5) 0.0116(2) Uani 1 1 d . U
F2 F 0.77122(15) 0.41558(19) 0.30524(11) 0.0181(5) Uani 1 1 d . U
F4 F 0.80125(16) 0.5402(2) 0.42601(11) 0.0236(5) Uani 1 1 d . U
C4 C 0.8216(3) 0.7813(4) 0.3727(2) 0.0209(9) Uani 1 1 d . U
C3 C 0.8011(3) 0.6593(4) 0.3385(2) 0.0274(10) Uani 1 1 d . U
F3 F 0.67716(16) 0.6383(2) 0.37694(13) 0.0272(6) Uani 1 1 d . U
C5 C 0.5127(3) 0.3653(3) 0.30155(19) 0.0155(8) Uani 1 1 d . U
F5 F 0.7673(3) 0.6738(3) 0.27494(14) 0.0527(9) Uani 1 1 d . U
C6 C 0.4578(3) 0.4734(3) 0.31008(19) 0.0170(8) Uani 1 1 d . U
F6 F 0.8853(2) 0.6061(3) 0.35007(17) 0.0460(8) Uani 1 1 d . U
F7 F 0.7490(2) 0.8482(3) 0.3533(2) 0.0574(10) Uani 1 1 d . U
C7 C 0.3630(3) 0.5026(4) 0.2572(2) 0.0231(9) Uani 1 1 d . U
C8 C 0.2880(3) 0.4097(4) 0.2358(2) 0.0252(9) Uani 1 1 d . U
F8 F 0.8844(2) 0.8373(2) 0.35329(16) 0.0474(8) Uani 1 1 d . U
F9 F 0.8540(3) 0.7728(3) 0.43596(14) 0.0538(9) Uani 1 1 d . U
C9 C 0.6536(3) 0.1350(4) 0.50049(19) 0.0154(8) Uani 1 1 d . U
H9A H 0.6716 0.2044 0.5304 0.018 Uiso 1 1 calc R U
H9B H 0.6163 0.0822 0.5182 0.018 Uiso 1 1 calc R U
C10 C 0.7404(3) 0.0679(4) 0.5023(2) 0.0186(8) Uani 1 1 d . U
H10A H 0.7848 0.0729 0.5477 0.022 Uiso 1 1 calc R U
H10B H 0.7246 -0.0170 0.4929 0.022 Uiso 1 1 calc R U
F10 F 0.45267(14) 0.27080(19) 0.29956(10) 0.0167(5) Uani 1 1 d . U
C11 C 0.7874(3) 0.1118(3) 0.45403(19) 0.0160(8) Uani 1 1 d . U
H11A H 0.7576 0.0729 0.4109 0.019 Uiso 1 1 calc R U
H11B H 0.8517 0.0849 0.4704 0.019 Uiso 1 1 calc R U
F11 F 0.51145(15) 0.3699(2) 0.23707(10) 0.0192(5) Uani 1 1 d . U
C12 C 0.5563(2) 0.0532(3) 0.36960(18) 0.0138(8) Uani 1 1 d . U
F12 F 0.44204(17) 0.4634(2) 0.36859(11) 0.0241(5) Uani 1 1 d . U
C13 C 0.5704(3) 0.0504(3) 0.30864(18) 0.0161(8) Uani 1 1 d . U
H13 H 0.5922 0.1193 0.2931 0.019 Uiso 1 1 calc R U
F13 F 0.50717(15) 0.5732(2) 0.31414(13) 0.0255(5) Uani 1 1 d . U
C15 C 0.5194(3) -0.1509(4) 0.2928(2) 0.0220(9) Uani 1 1 d . U
H15 H 0.5054 -0.2203 0.2661 0.026 Uiso 1 1 calc R U
F15 F 0.37742(17) 0.5423(3) 0.20156(13) 0.0339(6) Uani 1 1 d . U
C14 C 0.5527(3) -0.0519(4) 0.27068(19) 0.0191(8) Uani 1 1 d . U
H14 H 0.5635 -0.0538 0.2297 0.023 Uiso 1 1 calc R U
F14 F 0.32851(16) 0.5971(2) 0.28113(14) 0.0313(6) Uani 1 1 d . U
C16 C 0.5060(3) -0.1501(3) 0.3541(2) 0.0197(9) Uani 1 1 d . U
H16 H 0.4839 -0.2190 0.3693 0.024 Uiso 1 1 calc R U
F16 F 0.27553(18) 0.3585(2) 0.28754(13) 0.0305(6) Uani 1 1 d . U
C17 C 0.5250(3) -0.0490(3) 0.39217(19) 0.0170(8) Uani 1 1 d . U
H17 H 0.5169 -0.0486 0.4341 0.020 Uiso 1 1 calc R U
F17 F 0.30520(18) 0.3286(2) 0.19738(13) 0.0333(6) Uani 1 1 d . U
C19 C 0.3957(3) 0.1725(3) 0.4077(2) 0.0158(8) Uani 1 1 d . U
H19 H 0.3893 0.1169 0.3732 0.019 Uiso 1 1 calc R U
C18 C 0.4800(3) 0.2255(3) 0.43902(18) 0.0143(8) Uani 1 1 d . U
F18 F 0.20955(17) 0.4630(3) 0.20111(14) 0.0382(7) Uani 1 1 d . U
C20 C 0.3206(3) 0.2005(4) 0.4267(2) 0.0188(8) Uani 1 1 d . U
H20 H 0.2633 0.1640 0.4050 0.023 Uiso 1 1 calc R U
C21 C 0.3294(3) 0.2812(4) 0.47695(19) 0.0196(8) Uani 1 1 d . U
H21 H 0.2785 0.2991 0.4905 0.024 Uiso 1 1 calc R U
C22 C 0.4133(3) 0.3363(3) 0.5077(2) 0.0198(9) Uani 1 1 d . U
H22 H 0.4193 0.3931 0.5416 0.024 Uiso 1 1 calc R U
C23 C 0.4877(3) 0.3085(3) 0.48909(19) 0.0172(8) Uani 1 1 d . U
H23 H 0.5447 0.3461 0.5104 0.021 Uiso 1 1 calc R U
C24 C 0.8889(2) 0.2833(3) 0.41603(18) 0.0122(7) Uani 1 1 d . U
C25 C 0.9587(3) 0.3636(4) 0.44437(19) 0.0156(8) Uani 1 1 d . U
H25 H 0.9529 0.4193 0.4759 0.019 Uiso 1 1 calc R U
C26 C 1.0369(3) 0.3629(4) 0.42681(19) 0.0182(8) Uani 1 1 d . U
H26 H 1.0840 0.4190 0.4458 0.022 Uiso 1 1 calc R U
C27 C 1.0467(3) 0.2810(4) 0.38186(19) 0.0194(8) Uani 1 1 d . U
H27 H 1.1007 0.2803 0.3704 0.023 Uiso 1 1 calc R U
C28 C 0.9776(3) 0.1997(4) 0.3533(2) 0.0202(8) Uani 1 1 d . U
H28 H 0.9846 0.1428 0.3227 0.024 Uiso 1 1 calc R U
C29 C 0.8980(3) 0.2019(4) 0.36957(19) 0.0175(8) Uani 1 1 d . U
H29 H 0.8499 0.1479 0.3491 0.021 Uiso 1 1 calc R U
C30 C 0.8169(3) 0.3370(3) 0.52272(19) 0.0131(8) Uani 1 1 d . U
C31 C 0.7578(3) 0.4178(3) 0.53632(19) 0.0151(8) Uani 1 1 d . U
H31 H 0.7054 0.4445 0.5017 0.018 Uiso 1 1 calc R U
C32 C 0.7747(3) 0.4597(4) 0.59992(19) 0.0180(8) Uani 1 1 d . U
H32 H 0.7334 0.5138 0.6089 0.022 Uiso 1 1 calc R U
C33 C 0.8519(3) 0.4225(4) 0.65047(19) 0.0194(8) Uani 1 1 d . U
H33 H 0.8638 0.4513 0.6941 0.023 Uiso 1 1 calc R U
C34 C 0.9117(3) 0.3434(4) 0.6370(2) 0.0200(9) Uani 1 1 d . U
H34 H 0.9650 0.3188 0.6715 0.024 Uiso 1 1 calc R U
C35 C 0.8947(3) 0.3000(4) 0.57399(19) 0.0160(8) Uani 1 1 d . U
H35 H 0.9358 0.2450 0.5654 0.019 Uiso 1 1 calc R U

loop_
_atom_site_aniso_label
_atom_site_aniso_U_11
_atom_site_aniso_U_22
_atom_site_aniso_U_33
_atom_site_aniso_U_23
_atom_site_aniso_U_13
_atom_site_aniso_U_12
Pt1 0.01103(10) 0.01063(10) 0.01062(9) 0.00057(5) 0.00289(6) -0.00230(5)
F1 0.0207(12) 0.0199(12) 0.0120(11) 0.0035(9) 0.0011(9) -0.0054(9)
P1 0.0117(5) 0.0122(5) 0.0131(5) 0.0010(4) 0.0041(4) -0.0023(4)
C1 0.0140(18) 0.0142(18) 0.0131(17) 0.0014(15) 0.0044(15) -0.0001(15)
C2 0.0109(17) 0.0154(18) 0.0128(17) 0.0017(15) 0.0036(14) 0.0005(15)
P2 0.0110(5) 0.0116(5) 0.0122(5) 0.0000(4) 0.0041(4) -0.0017(4)
F2 0.0243(12) 0.0155(11) 0.0197(11) -0.0005(9) 0.0141(10) -0.0004(9)
F4 0.0281(13) 0.0169(12) 0.0164(12) 0.0021(9) -0.0053(10) -0.0041(10)
C4 0.018(2) 0.018(2) 0.024(2) 0.0045(17) 0.0024(16) -0.0016(16)
C3 0.035(2) 0.026(2) 0.019(2) -0.0007(17) 0.0067(19) -0.0125(18)
F3 0.0166(12) 0.0327(14) 0.0333(14) -0.0161(11) 0.0098(11) 0.0012(11)
C5 0.0179(19) 0.0138(18) 0.0141(18) 0.0016(15) 0.0044(15) -0.0056(15)
F5 0.083(2) 0.0486(19) 0.0243(15) 0.0014(13) 0.0151(16) -0.0365(17)
C6 0.0179(19) 0.0152(19) 0.0169(18) 0.0009(15) 0.0046(15) -0.0044(16)
F6 0.0361(16) 0.0360(16) 0.078(2) -0.0084(15) 0.0359(16) -0.0069(13)
F7 0.0357(18) 0.0254(16) 0.103(3) -0.0056(16) 0.0127(18) 0.0014(13)
C7 0.021(2) 0.028(2) 0.022(2) 0.0023(17) 0.0089(17) 0.0036(17)
C8 0.022(2) 0.026(2) 0.026(2) 0.0029(18) 0.0058(18) 0.0060(18)
F8 0.064(2) 0.0351(17) 0.0471(19) -0.0015(13) 0.0241(16) -0.0285(14)
F9 0.090(2) 0.0337(17) 0.0256(15) -0.0020(13) 0.0026(16) -0.0289(17)
C9 0.0143(18) 0.0168(18) 0.0153(18) 0.0037(15) 0.0053(15) -0.0026(15)
C10 0.0176(19) 0.0168(19) 0.0199(19) 0.0062(16) 0.0044(16) -0.0013(16)
F10 0.0163(11) 0.0130(11) 0.0194(11) 0.0002(9) 0.0039(9) -0.0033(9)
C11 0.0142(18) 0.0129(18) 0.0217(19) 0.0005(15) 0.0071(16) -0.0007(15)
F11 0.0214(12) 0.0232(12) 0.0118(11) -0.0017(9) 0.0039(9) -0.0052(10)
C12 0.0114(17) 0.0126(18) 0.0167(18) -0.0002(15) 0.0038(14) -0.0009(14)
F12 0.0336(14) 0.0241(13) 0.0146(11) -0.0007(10) 0.0080(10) 0.0055(11)
C13 0.0164(18) 0.0160(19) 0.0153(18) 0.0031(15) 0.0046(15) 0.0000(15)
F13 0.0187(12) 0.0132(12) 0.0418(15) 0.0017(11) 0.0064(11) -0.0026(9)
C15 0.032(2) 0.0143(19) 0.017(2) -0.0011(15) 0.0042(17) 0.0008(16)
F15 0.0263(13) 0.0462(16) 0.0282(14) 0.0196(12) 0.0078(11) 0.0034(12)
C14 0.023(2) 0.020(2) 0.0143(18) -0.0001(16) 0.0060(16) 0.0023(16)
F14 0.0210(13) 0.0220(13) 0.0506(17) 0.0067(12) 0.0113(12) 0.0086(10)
C16 0.027(2) 0.0124(19) 0.021(2) 0.0016(15) 0.0092(17) -0.0019(16)
F16 0.0318(14) 0.0310(14) 0.0318(15) 0.0044(12) 0.0148(12) 0.0006(12)
C17 0.0181(19) 0.0166(19) 0.0166(18) 0.0012(15) 0.0064(15) -0.0005(15)
F17 0.0288(14) 0.0407(16) 0.0253(14) -0.0087(11) 0.0023(12) 0.0018(11)
C19 0.0170(19) 0.0141(19) 0.0152(19) 0.0005(14) 0.0038(16) -0.0017(14)
C18 0.0158(18) 0.0129(18) 0.0152(18) 0.0042(14) 0.0066(15) -0.0002(15)
F18 0.0189(13) 0.0413(16) 0.0454(16) 0.0065(13) -0.0012(12) 0.0056(12)
C20 0.0150(19) 0.0185(19) 0.022(2) 0.0057(17) 0.0049(16) -0.0015(16)
C21 0.0196(19) 0.021(2) 0.0208(19) 0.0073(16) 0.0107(16) 0.0057(16)
C22 0.027(2) 0.018(2) 0.0153(19) 0.0009(15) 0.0082(17) 0.0039(16)
C23 0.020(2) 0.0150(19) 0.0157(19) 0.0014(15) 0.0045(16) -0.0006(16)
C24 0.0099(17) 0.0152(18) 0.0114(17) 0.0024(14) 0.0031(14) 0.0001(14)
C25 0.0179(19) 0.0161(18) 0.0139(18) 0.0002(15) 0.0068(15) -0.0013(16)
C26 0.0143(19) 0.023(2) 0.0155(19) 0.0012(16) 0.0029(15) -0.0046(16)
C27 0.0153(19) 0.027(2) 0.0185(19) 0.0031(17) 0.0092(16) 0.0016(16)
C28 0.024(2) 0.021(2) 0.0180(19) -0.0010(16) 0.0101(17) 0.0018(17)
C29 0.0161(19) 0.0189(19) 0.0162(19) -0.0003(16) 0.0037(15) -0.0025(16)
C30 0.0145(18) 0.0137(18) 0.0117(18) 0.0016(14) 0.0054(15) -0.0047(14)
C31 0.0138(18) 0.0155(18) 0.0156(18) 0.0019(15) 0.0043(15) -0.0017(15)
C32 0.0196(19) 0.0187(19) 0.0184(19) -0.0003(16) 0.0100(16) -0.0006(16)
C33 0.022(2) 0.024(2) 0.0125(18) -0.0006(16) 0.0069(15) -0.0046(17)
C34 0.0163(19) 0.025(2) 0.0158(19) 0.0063(16) 0.0014(16) -0.0015(16)
C35 0.0142(18) 0.0177(19) 0.0164(19) 0.0027(16) 0.0057(15) -0.0014(15)

loop_
_atom_type_symbol
_atom_type_description
_atom_type_scat_dispersion_real
_atom_type_scat_dispersion_imag
_atom_type_scat_source
C C 0.0033 0.0016 'International Tables Vol C Tables 4.2.6.8 and 6.1.1.4'
H H 0.0000 0.0000 'International Tables Vol C Tables 4.2.6.8 and 6.1.1.4'
F F 0.0171 0.0103 'International Tables Vol C Tables 4.2.6.8 and 6.1.1.4'
P P 0.1023 0.0942 'International Tables Vol C Tables 4.2.6.8 and 6.1.1.4'
Pt Pt -1.7033 8.3905 'International Tables Vol C Tables 4.2.6.8 and 6.1.1.4'

loop_
_geom_angle_atom_site_label_1
_geom_angle_atom_site_label_2
_geom_angle_atom_site_label_3
_geom_angle
_geom_angle_publ_flag
C5 Pt1 C1 91.48(14) no
C5 Pt1 P2 172.24(11) no
C1 Pt1 P2 92.57(10) no
C5 Pt1 P1 88.95(11) no
C1 Pt1 P1 178.47(10) no
P2 Pt1 P1 86.83(3) no
C12 P1 C18 107.25(17) no
C12 P1 C9 103.47(18) no
C18 P1 C9 98.43(17) no
C12 P1 Pt1 111.73(13) no
C18 P1 Pt1 117.56(12) no
C9 P1 Pt1 116.72(13) no
F1 C1 F2 103.3(3) no
F1 C1 C2 103.2(3) no
F2 C1 C2 105.1(3) no
F1 C1 Pt1 115.6(2) no
F2 C1 Pt1 111.3(2) no
C2 C1 Pt1 116.9(2) no
F3 C2 F4 106.4(3) no
F3 C2 C1 109.4(3) no
F4 C2 C1 110.0(3) no
F3 C2 C3 107.7(3) no
F4 C2 C3 104.9(3) no
C1 C2 C3 117.9(3) no
C30 P2 C24 106.65(17) no
C30 P2 C11 104.26(17) no
C24 P2 C11 98.33(17) no
C30 P2 Pt1 113.47(13) no
C24 P2 Pt1 121.56(12) no
C11 P2 Pt1 110.32(13) no
F9 C4 F7 111.8(4) no
F9 C4 F8 107.1(4) no
F7 C4 F8 105.7(4) no
F9 C4 C3 112.5(3) no
F7 C4 C3 110.2(4) no
F8 C4 C3 109.2(4) no
F5 C3 F6 105.6(4) no
F5 C3 C4 109.6(4) no
F6 C3 C4 105.6(3) no
F5 C3 C2 113.2(4) no
F6 C3 C2 106.9(3) no
C4 C3 C2 115.3(4) no
F11 C5 F10 102.1(3) no
F11 C5 C6 105.6(3) no
F10 C5 C6 102.5(3) no
F11 C5 Pt1 113.0(2) no
F10 C5 Pt1 112.0(2) no
C6 C5 Pt1 119.8(3) no
F13 C6 F12 106.4(3) no
F13 C6 C5 110.1(3) no
F12 C6 C5 108.8(3) no
F13 C6 C7 104.4(3) no
F12 C6 C7 105.8(3) no
C5 C6 C7 120.4(3) no
F15 C7 F14 105.9(3) no
F15 C7 C8 107.1(3) no
F14 C7 C8 107.1(3) no
F15 C7 C6 108.4(3) no
F14 C7 C6 106.4(3) no
C8 C7 C6 121.1(3) no
F17 C8 F16 109.9(4) no
F17 C8 F18 107.4(4) no
F16 C8 F18 107.6(3) no
F17 C8 C7 111.9(4) no
F16 C8 C7 111.0(4) no
F18 C8 C7 108.9(4) no
C10 C9 P1 115.6(3) no
C10 C9 H9A 108.4 no
P1 C9 H9A 108.4 no
C10 C9 H9B 108.4 no
P1 C9 H9B 108.4 no
H9A C9 H9B 107.4 no
C11 C10 C9 115.8(3) no
C11 C10 H10A 108.3 no
C9 C10 H10A 108.3 no
C11 C10 H10B 108.3 no
C9 C10 H10B 108.3 no
H10A C10 H10B 107.4 no
C10 C11 P2 116.6(3) no
C10 C11 H11A 108.1 no
P2 C11 H11A 108.1 no
C10 C11 H11B 108.1 no
P2 C11 H11B 108.1 no
H11A C11 H11B 107.3 no
C17 C12 C13 119.2(4) no
C17 C12 P1 121.3(3) no
C13 C12 P1 119.6(3) no
C14 C13 C12 120.5(4) no
C14 C13 H13 119.7 no
C12 C13 H13 119.7 no
C14 C15 C16 120.6(4) no
C14 C15 H15 119.7 no
C16 C15 H15 119.7 no
C15 C14 C13 119.6(4) no
C15 C14 H14 120.2 no
C13 C14 H14 120.2 no
C17 C16 C15 119.7(4) no
C17 C16 H16 120.2 no
C15 C16 H16 120.2 no
C16 C17 C12 120.4(4) no
C16 C17 H17 119.8 no
C12 C17 H17 119.8 no
C18 C19 C20 120.4(4) no
C18 C19 H19 119.8 no
C20 C19 H19 119.8 no
C19 C18 C23 118.9(4) no
C19 C18 P1 122.4(3) no
C23 C18 P1 118.7(3) no
C21 C20 C19 120.2(4) no
C21 C20 H20 119.9 no
C19 C20 H20 119.9 no
C20 C21 C22 119.7(4) no
C20 C21 H21 120.1 no
C22 C21 H21 120.1 no
C23 C22 C21 120.1(4) no
C23 C22 H22 119.9 no
C21 C22 H22 119.9 no
C22 C23 C18 120.7(4) no
C22 C23 H23 119.7 no
C18 C23 H23 119.7 no
C25 C24 C29 119.5(3) no
C25 C24 P2 122.6(3) no
C29 C24 P2 117.9(3) no
C24 C25 C26 120.2(4) no
C24 C25 H25 119.9 no
C26 C25 H25 119.9 no
C27 C26 C25 120.3(4) no
C27 C26 H26 119.8 no
C25 C26 H26 119.8 no
C26 C27 C28 120.1(4) no
C26 C27 H27 119.9 no
C28 C27 H27 119.9 no
C27 C28 C29 119.8(4) no
C27 C28 H28 120.1 no
C29 C28 H28 120.1 no
C28 C29 C24 120.0(4) no
C28 C29 H29 120.0 no
C24 C29 H29 120.0 no
C31 C30 C35 119.1(4) no
C31 C30 P2 119.1(3) no
C35 C30 P2 121.6(3) no
C32 C31 C30 120.6(4) no
C32 C31 H31 119.7 no
C30 C31 H31 119.7 no
C31 C32 C33 120.0(4) no
C31 C32 H32 120.0 no
C33 C32 H32 120.0 no
C34 C33 C32 119.7(4) no
C34 C33 H33 120.2 no
C32 C33 H33 120.2 no
C35 C34 C33 120.7(4) no
C35 C34 H34 119.6 no
C33 C34 H34 119.6 no
C34 C35 C30 119.9(4) no
C34 C35 H35 120.0 no
C30 C35 H35 120.0 no

loop_
_geom_bond_atom_site_label_1
_geom_bond_atom_site_label_2
_geom_bond_distance
_geom_bond_publ_flag
Pt1 C5 2.104(4) yes
Pt1 C1 2.109(4) no
Pt1 P2 2.3322(10) no
Pt1 P1 2.3350(10) no
F1 C1 1.380(4) no
P1 C12 1.813(4) no
P1 C18 1.823(4) no
P1 C9 1.835(4) no
C1 F2 1.385(4) no
C1 C2 1.545(5) no
C2 F3 1.348(4) no
C2 F4 1.357(4) no
C2 C3 1.551(6) no
P2 C30 1.819(4) no
P2 C24 1.831(4) no
P2 C11 1.845(4) no
C4 F9 1.286(5) no
C4 F7 1.303(5) no
C4 F8 1.339(5) no
C4 C3 1.540(6) no
C3 F5 1.300(5) no
C3 F6 1.383(6) no
C5 F11 1.379(4) no
C5 F10 1.406(4) no
C5 C6 1.532(6) no
C6 F13 1.346(4) no
C6 F12 1.363(5) no
C6 C7 1.565(6) no
C7 F15 1.363(5) no
C7 F14 1.367(5) no
C7 C8 1.518(6) no
C8 F17 1.317(5) no
C8 F16 1.322(5) no
C8 F18 1.340(5) no
C9 C10 1.535(5) no
C9 H9A 0.9900 no
C9 H9B 0.9900 no
C10 C11 1.535(5) no
C10 H10A 0.9900 no
C10 H10B 0.9900 no
C11 H11A 0.9900 no
C11 H11B 0.9900 no
C12 C17 1.397(5) no
C12 C13 1.397(5) no
C13 C14 1.385(6) no
C13 H13 0.9500 no
C15 C14 1.378(6) no
C15 C16 1.400(6) no
C15 H15 0.9500 no
C14 H14 0.9500 no
C16 C17 1.375(6) no
C16 H16 0.9500 no
C17 H17 0.9500 no
C19 C18 1.392(6) no
C19 C20 1.392(6) no
C19 H19 0.9500 no
C18 C23 1.399(6) no
C20 C21 1.384(6) no
C20 H20 0.9500 no
C21 C22 1.395(6) no
C21 H21 0.9500 no
C22 C23 1.378(6) no
C22 H22 0.9500 no
C23 H23 0.9500 no
C24 C25 1.386(6) no
C24 C29 1.396(5) no
C25 C26 1.386(6) no
C25 H25 0.9500 no
C26 C27 1.379(6) no
C26 H26 0.9500 no
C27 C28 1.388(6) no
C27 H27 0.9500 no
C28 C29 1.392(6) no
C28 H28 0.9500 no
C29 H29 0.9500 no
C30 C31 1.391(5) no
C30 C35 1.400(6) no
C31 C32 1.385(6) no
C31 H31 0.9500 no
C32 C33 1.387(6) no
C32 H32 0.9500 no
C33 C34 1.385(6) no
C33 H33 0.9500 no
C34 C35 1.379(6) no
C34 H34 0.9500 no
C35 H35 0.9500 no
